data_7221932
loop_
_publ_author_name
'Wang, Wei'
'Yang, Weiping'
'Guo, Rong'
'Gong, Shuling'

_publ_section_title
;
 &#x2018;Honeycomb&#x2019; nanotube assembly based on thiacalix[4]arene
 derivatives by weak interactions
;
_journal_issue 40
_journal_name_full CrystEngComm
_journal_page_first 7663
_journal_paper_doi 10.1039/C5CE01088H
_journal_volume 17
_journal_year 2015
_chemical_formula_moiety '6 (C32 H26 N2 O4 S4).10 (C H Cl3)'
_chemical_formula_sum 'C202 H166 Cl30 N12 O24 S24'
_chemical_formula_weight 4978.40
_chemical_name_systematic
;
 ?
;
_space_group_crystal_system trigonal
_space_group_IT_number 165
_space_group_name_Hall '-P 3 2"c'
_space_group_name_H-M_alt 'P -3 c 1'
_symmetry_space_group_name_Hall '-P 3 2"c'
_symmetry_space_group_name_H-M 'P -3 c 1'
_atom_sites_solution_hydrogens geom
_audit_creation_method SHELXL-2013
_audit_update_record
;
2015-08-27 deposited with the CCDC.
2015-08-28 downloaded from the CCDC.
;
_cell_angle_alpha 90
_cell_angle_beta 90
_cell_angle_gamma 120
_cell_formula_units_Z 1
_cell_length_a 23.994(6)
_cell_length_b 23.994(6)
_cell_length_c 11.648(5)
_cell_measurement_reflns_used 2962
_cell_measurement_temperature 296(2)
_cell_measurement_theta_max 19.11
_cell_measurement_theta_min 2.44
_cell_volume 5807(3)
_computing_cell_refinement 'Bruker SMART'
_computing_data_collection 'Bruker SMART'
_computing_data_reduction 'Bruker SAINT'
_computing_molecular_graphics 'Bruker SHELXTL'
_computing_publication_material 'Bruker SHELXTL'
_computing_structure_refinement 'SHELXL-2013 (Sheldrick, 2013)'
_computing_structure_solution 'SHELXL-2013 (Sheldrick, 2013)'
_diffrn_ambient_temperature 296(2)
_diffrn_measured_fraction_theta_full 0.980
_diffrn_measured_fraction_theta_max 1.000
_diffrn_measurement_device_type 'CCD area detector'
_diffrn_measurement_method 'phi and omega scans'
_diffrn_radiation_type MoK\a
_diffrn_radiation_wavelength 0.71073
_diffrn_reflns_av_R_equivalents 0.1164
_diffrn_reflns_av_unetI/netI 0.0658
_diffrn_reflns_laue_measured_fraction_full 0.980
_diffrn_reflns_laue_measured_fraction_max 1.000
_diffrn_reflns_limit_h_max 28
_diffrn_reflns_limit_h_min -25
_diffrn_reflns_limit_k_max 27
_diffrn_reflns_limit_k_min -28
_diffrn_reflns_limit_l_max 13
_diffrn_reflns_limit_l_min -13
_diffrn_reflns_number 23834
_diffrn_reflns_point_group_measured_fraction_full 0.980
_diffrn_reflns_point_group_measured_fraction_max 1.000
_diffrn_reflns_theta_full 25.242
_diffrn_reflns_theta_max 25.004
_diffrn_reflns_theta_min 1.697
_diffrn_source 'fine-focus sealed tube'
_exptl_absorpt_coefficient_mu 0.629
_exptl_absorpt_correction_T_max 0.9863
_exptl_absorpt_correction_T_min 0.9628
_exptl_absorpt_correction_type multi-scan
_exptl_absorpt_process_details 'SADABS, Sheldrick,2008'
_exptl_crystal_colour colorless
_exptl_crystal_density_diffrn 1.424
_exptl_crystal_density_method 'not measured'
_exptl_crystal_description needle
_exptl_crystal_F_000 2548
_exptl_crystal_size_max 0.10
_exptl_crystal_size_mid 0.08
_exptl_crystal_size_min 0.05
_refine_diff_density_max 1.199
_refine_diff_density_min -1.014
_refine_diff_density_rms 0.115
_refine_ls_extinction_method none
_refine_ls_goodness_of_fit_ref 1.375
_refine_ls_hydrogen_treatment constr
_refine_ls_matrix_type full
_refine_ls_number_parameters 234
_refine_ls_number_reflns 3427
_refine_ls_number_restraints 66
_refine_ls_restrained_S_all 1.528
_refine_ls_R_factor_all 0.2083
_refine_ls_R_factor_gt 0.1262
_refine_ls_shift/su_max 0.004
_refine_ls_shift/su_mean 0.000
_refine_ls_structure_factor_coef Fsqd
_refine_ls_weighting_details
;
 w=1/[\s^2^(Fo^2^)+(0.2000P)^2^]
 where P=(Fo^2^+2Fc^2^)/3
;
_refine_ls_weighting_scheme calc
_refine_ls_wR_factor_gt 0.3612
_refine_ls_wR_factor_ref 0.4332
_reflns_Friedel_coverage 0.000
_reflns_number_gt 1552
_reflns_number_total 3427
_reflns_threshold_expression 'I > 2\s(I)'
_cod_data_source_file c5ce01088h2.cif
_cod_data_source_block 12.CHCl3
_cod_depositor_comments 'Adding full bibliography for 7221927--7221932.cif.'
_cod_original_cell_volume 5807(4)
_cod_database_code 7221932
_shelx_space_group_comment
;
The symmetry employed for this shelxl refinement is uniquely defined
by the following loop, which should always be used as a source of
symmetry information in preference to the above space-group names.
They are only intended as comments.
;
_shelxl_version_number 2013-2

loop_
_space_group_symop_operation_xyz
'x, y, z'
'-y, x-y, z'
'-x+y, -x, z'
'y, x, -z+1/2'
'x-y, -y, -z+1/2'
'-x, -x+y, -z+1/2'
'-x, -y, -z'
'y, -x+y, -z'
'x-y, x, -z'
'-y, -x, z-1/2'
'-x+y, y, z-1/2'
'x, x-y, z-1/2'

loop_
_atom_site_label
_atom_site_type_symbol
_atom_site_fract_x
_atom_site_fract_y
_atom_site_fract_z
_atom_site_U_iso_or_equiv
_atom_site_adp_type
_atom_site_occupancy
_atom_site_site_symmetry_order
_atom_site_calc_flag
_atom_site_refinement_flags_posn
_atom_site_refinement_flags_adp
_atom_site_refinement_flags_occupancy
S1 S 0.27498(14) 0.30546(14) 0.42188(18) 0.0944(10) Uani 1 1 d . . .
S2 S 0.20602(14) 0.39281(16) 0.8063(2) 0.0986(11) Uani 1 1 d . . .
O1 O 0.2047(3) 0.2951(3) 0.6447(5) 0.0869(19) Uani 1 1 d . . .
O2 O 0.2407(4) 0.2907(3) 0.8736(5) 0.0895(19) Uani 1 1 d . . .
H2 H 0.2042 0.2812 0.8539 0.134 Uiso 1 1 calc R U .
N1 N 0.3777(8) 0.5473(7) 1.2163(12) 0.170(5) Uani 1 1 d . . .
C1 C 0.2464(4) 0.3567(5) 0.6122(7) 0.071(2) Uani 1 1 d . . .
C2 C 0.2836(4) 0.3694(5) 0.5145(7) 0.075(2) Uani 1 1 d . . .
C3 C 0.3270(5) 0.4317(5) 0.4869(7) 0.084(3) Uani 1 1 d . . .
H3 H 0.3510 0.4399 0.4199 0.101 Uiso 1 1 calc R U .
C4 C 0.3366(6) 0.4827(6) 0.5538(9) 0.100(3) Uani 1 1 d . . .
H4 H 0.3670 0.5245 0.5329 0.120 Uiso 1 1 calc R U .
C5 C 0.3011(5) 0.4714(5) 0.6518(8) 0.088(3) Uani 1 1 d . . .
H5 H 0.3066 0.5056 0.6977 0.106 Uiso 1 1 calc R U .
C6 C 0.2563(4) 0.4079(5) 0.6824(7) 0.075(2) Uani 1 1 d . . .
C7 C 0.2649(4) 0.3419(5) 0.9394(7) 0.078(3) Uani 1 1 d . . .
C8 C 0.2569(5) 0.3961(5) 0.9183(7) 0.081(3) Uani 1 1 d . . .
C9 C 0.2851(5) 0.4493(6) 0.9914(8) 0.089(3) Uani 1 1 d . . .
H9 H 0.2807 0.4850 0.9770 0.107 Uiso 1 1 calc R U .
C10 C 0.3204(5) 0.4482(6) 1.0876(7) 0.089(3) Uani 1 1 d . . .
C11 C 0.3253(5) 0.3954(5) 1.1103(7) 0.081(3) Uani 1 1 d . . .
H11 H 0.3467 0.3950 1.1766 0.098 Uiso 1 1 calc R U .
C12 C 0.3007(5) 0.3436(5) 1.0411(7) 0.084(3) Uani 1 1 d . . .
C13 C 0.1400(5) 0.2698(6) 0.6012(13) 0.132(5) Uani 1 1 d D U .
H13A H 0.1380 0.2603 0.5199 0.159 Uiso 1 1 calc R U .
H13B H 0.1250 0.3002 0.6132 0.159 Uiso 1 1 calc R U .
C14 C 0.0972(8) 0.2048(9) 0.6744(18) 0.196(7) Uani 1 1 d D U .
H14A H 0.1137 0.2092 0.7519 0.236 Uiso 1 1 calc R U .
H14B H 0.0526 0.1943 0.6780 0.236 Uiso 1 1 calc R U .
C15 C 0.1033(15) 0.1560(12) 0.612(2) 0.324(15) Uani 1 1 d D U .
H15A H 0.1475 0.1727 0.5900 0.487 Uiso 1 1 calc R U .
H15B H 0.0770 0.1443 0.5441 0.487 Uiso 1 1 calc R U .
H15C H 0.0897 0.1188 0.6595 0.487 Uiso 1 1 calc R U .
C16 C 0.3510(7) 0.5028(8) 1.1608(11) 0.121(4) Uani 1 1 d . . .
C17 C 0.4598(4) 1.0000 0.2500 0.222(12) Uani 1 2 d DS TU P
C18 C 0.6667 0.3333 0.5741(15) 0.211(15) Uani 1 3 d DS T P
Cl1 Cl 0.39146(16) 1.0000 0.2500 0.1090(14) Uani 1 2 d DS T P
Cl2 Cl 0.4995(5) 1.0105(5) 0.1234(8) 0.231(6) Uani 0.6 1 d D U P
Cl3 Cl 0.6306(5) 0.2596(3) 0.6260(8) 0.329(8) Uani 0.75 1 d D U P
Cl3' Cl 0.6667 0.3333 0.4285(8) 0.314(10) Uani 0.75 3 d DS TU P
Cl2' Cl 0.4650(9) 0.9521(9) 0.3513(14) 0.272(11) Uani 0.4 1 d D U P

loop_
_atom_site_aniso_label
_atom_site_aniso_U_11
_atom_site_aniso_U_22
_atom_site_aniso_U_33
_atom_site_aniso_U_23
_atom_site_aniso_U_13
_atom_site_aniso_U_12
S1 0.116(2) 0.123(2) 0.0559(13) -0.0172(12) -0.0270(12) 0.0692(18)
S2 0.101(2) 0.157(3) 0.0689(15) 0.0151(15) 0.0083(12) 0.088(2)
O1 0.086(4) 0.092(5) 0.078(4) 0.020(3) -0.008(3) 0.040(4)
O2 0.110(5) 0.108(5) 0.058(3) -0.003(3) -0.013(3) 0.060(4)
N1 0.211(15) 0.134(11) 0.150(11) -0.015(8) -0.058(10) 0.076(10)
C1 0.074(6) 0.092(7) 0.053(5) 0.017(4) -0.004(4) 0.046(6)
C2 0.081(6) 0.090(7) 0.060(5) 0.010(4) -0.005(4) 0.048(6)
C3 0.093(7) 0.098(8) 0.060(5) 0.016(5) 0.001(5) 0.047(6)
C4 0.113(8) 0.093(8) 0.086(7) 0.010(6) -0.013(6) 0.046(7)
C5 0.100(7) 0.092(8) 0.077(6) -0.001(5) -0.007(5) 0.051(6)
C6 0.089(6) 0.101(7) 0.054(4) 0.000(5) -0.005(4) 0.062(6)
C7 0.077(6) 0.108(8) 0.060(5) 0.016(5) 0.010(4) 0.055(6)
C8 0.093(7) 0.107(7) 0.052(5) 0.015(5) 0.013(4) 0.056(6)
C9 0.091(7) 0.124(9) 0.070(6) 0.014(6) 0.021(5) 0.068(7)
C10 0.090(7) 0.114(9) 0.059(5) 0.007(5) 0.003(5) 0.047(7)
C11 0.085(6) 0.112(8) 0.053(5) 0.008(5) 0.007(4) 0.054(6)
C12 0.078(6) 0.127(8) 0.050(4) 0.016(5) 0.008(4) 0.054(6)
C13 0.087(8) 0.116(9) 0.159(11) 0.021(7) -0.049(7) 0.023(7)
C14 0.140(10) 0.159(11) 0.244(13) -0.022(10) -0.051(10) 0.040(9)
C15 0.31(3) 0.29(3) 0.33(3) 0.02(2) -0.02(2) 0.12(2)
C16 0.132(11) 0.118(11) 0.098(9) 0.015(8) 0.005(8) 0.051(9)
C17 0.205(16) 0.279(19) 0.208(19) 0.031(15) 0.016(8) 0.139(9)
C18 0.25(2) 0.25(2) 0.13(2) 0.000 0.000 0.124(12)
Cl1 0.098(2) 0.121(3) 0.116(3) -0.024(2) -0.0120(12) 0.0603(16)
Cl2 0.164(7) 0.195(8) 0.282(11) -0.077(8) 0.105(7) 0.050(6)
Cl3 0.280(11) 0.247(10) 0.212(7) 0.023(8) -0.018(8) -0.055(9)
Cl3' 0.437(16) 0.437(16) 0.069(5) 0.000 0.000 0.218(8)
Cl2' 0.298(17) 0.301(19) 0.276(16) -0.049(13) -0.167(13) 0.192(14)

loop_
_atom_type_symbol
_atom_type_description
_atom_type_scat_dispersion_real
_atom_type_scat_dispersion_imag
_atom_type_scat_source
C C 0.0033 0.0016 'International Tables Vol C Tables 4.2.6.8 and 6.1.1.4'
H H 0.0000 0.0000 'International Tables Vol C Tables 4.2.6.8 and 6.1.1.4'
N N 0.0061 0.0033 'International Tables Vol C Tables 4.2.6.8 and 6.1.1.4'
O O 0.0106 0.0060 'International Tables Vol C Tables 4.2.6.8 and 6.1.1.4'
S S 0.1246 0.1234 'International Tables Vol C Tables 4.2.6.8 and 6.1.1.4'
Cl Cl 0.1484 0.1585 'International Tables Vol C Tables 4.2.6.8 and 6.1.1.4'

loop_
_geom_angle_atom_site_label_1
_geom_angle_atom_site_label_2
_geom_angle_atom_site_label_3
_geom_angle
_geom_angle_site_symmetry_1
_geom_angle_site_symmetry_3
C12 S1 C2 101.3(4) 4_556 .
C8 S2 C6 101.8(4) . .
C1 O1 C13 114.3(7) . .
O1 C1 C2 120.9(9) . .
O1 C1 C6 120.2(8) . .
C2 C1 C6 118.7(9) . .
C3 C2 C1 119.4(9) . .
C3 C2 S1 119.4(7) . .
C1 C2 S1 121.2(8) . .
C2 C3 C4 122.6(9) . .
C5 C4 C3 119.2(10) . .
C4 C5 C6 119.3(10) . .
C1 C6 C5 120.7(8) . .
C1 C6 S2 119.4(8) . .
C5 C6 S2 119.7(7) . .
O2 C7 C8 123.7(8) . .
O2 C7 C12 118.8(9) . .
C8 C7 C12 117.5(9) . .
C9 C8 C7 120.2(9) . .
C9 C8 S2 120.1(8) . .
C7 C8 S2 119.5(8) . .
C8 C9 C10 119.3(10) . .
C11 C10 C9 120.3(10) . .
C11 C10 C16 119.8(10) . .
C9 C10 C16 119.9(11) . .
C12 C11 C10 122.9(9) . .
C11 C12 C7 119.7(10) . .
C11 C12 S1 120.9(7) . 4_556
C7 C12 S1 119.2(8) . 4_556
O1 C13 C14 104.5(10) . .
C15 C14 C13 104.0(18) . .
N1 C16 C10 177.2(17) . .
Cl1 C17 Cl2' 114.4(7) . 5_675
Cl1 C17 Cl2' 114.4(7) . .
Cl2' C17 Cl2' 131.2(13) 5_675 .
Cl1 C17 Cl2 119.0(6) . .
Cl2' C17 Cl2 28.7(6) 5_675 .
Cl2' C17 Cl2 118.4(7) . .
Cl1 C17 Cl2 119.0(6) . 5_675
Cl2' C17 Cl2 118.4(7) 5_675 5_675
Cl2' C17 Cl2 28.7(6) . 5_675
Cl2 C17 Cl2 121.9(11) . 5_675
Cl3 C18 Cl3 107.3(7) 2_655 .
Cl3 C18 Cl3 107.3(7) 2_655 3_665
Cl3 C18 Cl3 107.3(7) . 3_665
Cl3 C18 Cl3' 111.5(7) 2_655 .
Cl3 C18 Cl3' 111.5(6) . .
Cl3 C18 Cl3' 111.5(6) 3_665 .
Cl2' Cl2 C17 75.0(7) 5_675 .
Cl2 Cl2' C17 76.3(8) 5_675 .

loop_
_geom_bond_atom_site_label_1
_geom_bond_atom_site_label_2
_geom_bond_distance
_geom_bond_site_symmetry_2
S1 C12 1.760(11) 4_556
S1 C2 1.801(10) .
S2 C8 1.761(9) .
S2 C6 1.798(9) .
O1 C1 1.360(10) .
O1 C13 1.446(12) .
O2 C7 1.312(11) .
N1 C16 1.133(16) .
C1 C2 1.383(12) .
C1 C6 1.395(12) .
C2 C3 1.366(13) .
C3 C4 1.369(14) .
C4 C5 1.369(14) .
C5 C6 1.402(14) .
C7 C8 1.428(13) .
C7 C12 1.451(12) .
C8 C9 1.396(14) .
C9 C10 1.411(13) .
C10 C11 1.356(14) .
C10 C16 1.421(19) .
C11 C12 1.345(14) .
C12 S1 1.760(11) 4_556
C13 C14 1.62(2) .
C14 C15 1.447(17) .
C17 Cl1 1.639(8) .
C17 Cl2' 1.695(8) 5_675
C17 Cl2' 1.695(8) .
C17 Cl2 1.705(5) .
C17 Cl2 1.705(5) 5_675
C18 Cl3 1.647(9) 2_655
C18 Cl3 1.647(9) .
C18 Cl3 1.647(9) 3_665
C18 Cl3' 1.696(17) .
Cl2 Cl2' 0.842(19) 5_675
Cl2' Cl2 0.842(19) 5_675

loop_
_geom_torsion_atom_site_label_1
_geom_torsion_atom_site_label_2
_geom_torsion_atom_site_label_3
_geom_torsion_atom_site_label_4
_geom_torsion
_geom_torsion_site_symmetry_1
_geom_torsion_site_symmetry_4
C13 O1 C1 C2 -92.4(11) . .
C13 O1 C1 C6 93.2(11) . .
O1 C1 C2 C3 -177.2(8) . .
C6 C1 C2 C3 -2.8(12) . .
O1 C1 C2 S1 3.8(11) . .
C6 C1 C2 S1 178.3(6) . .
C12 S1 C2 C3 76.9(8) 4_556 .
C12 S1 C2 C1 -104.1(7) 4_556 .
C1 C2 C3 C4 1.7(14) . .
S1 C2 C3 C4 -179.3(8) . .
C2 C3 C4 C5 -0.8(15) . .
C3 C4 C5 C6 0.9(14) . .
O1 C1 C6 C5 177.5(7) . .
C2 C1 C6 C5 2.9(12) . .
O1 C1 C6 S2 -8.2(10) . .
C2 C1 C6 S2 177.3(6) . .
C4 C5 C6 C1 -2.0(13) . .
C4 C5 C6 S2 -176.3(7) . .
C8 S2 C6 C1 102.3(7) . .
C8 S2 C6 C5 -83.3(8) . .
O2 C7 C8 C9 -178.9(8) . .
C12 C7 C8 C9 2.4(12) . .
O2 C7 C8 S2 6.2(12) . .
C12 C7 C8 S2 -172.5(6) . .
C6 S2 C8 C9 106.0(8) . .
C6 S2 C8 C7 -79.1(8) . .
C7 C8 C9 C10 -1.3(13) . .
S2 C8 C9 C10 173.6(7) . .
C8 C9 C10 C11 -1.7(13) . .
C8 C9 C10 C16 178.0(9) . .
C9 C10 C11 C12 3.7(14) . .
C16 C10 C11 C12 -176.0(10) . .
C10 C11 C12 C7 -2.5(14) . .
C10 C11 C12 S1 -177.1(7) . 4_556
O2 C7 C12 C11 -179.3(8) . .
C8 C7 C12 C11 -0.5(12) . .
O2 C7 C12 S1 -4.7(11) . 4_556
C8 C7 C12 S1 174.2(7) . 4_556
C1 O1 C13 C14 -167.0(10) . .
O1 C13 C14 C15 -86.0(19) . .
Cl1 C17 Cl2 Cl2' 88.2(19) . 5_675
Cl2' C17 Cl2 Cl2' -125(2) . 5_675
Cl2 C17 Cl2 Cl2' -91.8(19) 5_675 5_675
Cl1 C17 Cl2' Cl2 -106.4(18) . 5_675
Cl2' C17 Cl2' Cl2 73.6(18) 5_675 5_675
Cl2 C17 Cl2' Cl2 105(2) . 5_675
